data_4106671
loop_
_publ_author_name
'Jessica L. Smeltz'
'Paul D. Boyle'
'Elon A. Ison'

_publ_section_title
;
 Mechanism for the Activation of Carbon Monoxide via Oxorhenium Complexes
;
_journal_name_full 'Journal of the American Chemical Society'
_journal_page_first 13288
_journal_page_last 13291
_journal_paper_doi 10.1021/ja205477w
_journal_volume 133
_journal_year 2011
_chemical_formula_sum 'C19 H14 F10 N3 O3 Re'
_chemical_formula_weight 708.53
_chemical_name_systematic
; 
 ? 
;
_space_group_IT_number 2
_symmetry_cell_setting triclinic
_symmetry_space_group_name_Hall '-P 1'
_symmetry_space_group_name_H-M 'P -1'
_atom_sites_solution_hydrogens geom
_atom_sites_solution_primary direct
_atom_sites_solution_secondary difmap
_audit_creation_method SHELXL-97
_cell_angle_alpha 79.979(3)
_cell_angle_beta 77.514(3)
_cell_angle_gamma 89.983(3)
_cell_formula_units_Z 2
_cell_length_a 6.7185(4)
_cell_length_b 11.1467(7)
_cell_length_c 14.5891(9)
_cell_measurement_reflns_used 9299
_cell_measurement_temperature 110
_cell_measurement_theta_max 39.42
_cell_measurement_theta_min 2.55
_cell_volume 1049.66(11)
_computing_cell_refinement SAINT
_computing_data_collection Apex2
_computing_data_reduction SAINT
_computing_molecular_graphics NRCVAX
_computing_publication_material cif2tables.py
_computing_structure_refinement XL
_computing_structure_solution XS
_diffrn_ambient_temperature 110
_diffrn_measured_fraction_theta_full 0.987
_diffrn_measured_fraction_theta_max 0.987
_diffrn_measurement_device_type 'Bruker-Nonius Kappa Axis X8 Apex2'
_diffrn_measurement_method 'omega and phi scans'
_diffrn_radiation_monochromator graphite
_diffrn_radiation_source 'fine-focus sealed tube'
_diffrn_radiation_type MoK\a
_diffrn_radiation_wavelength 0.71073
_diffrn_reflns_av_R_equivalents 0.0342
_diffrn_reflns_av_sigmaI/netI 0.0406
_diffrn_reflns_limit_h_max 12
_diffrn_reflns_limit_h_min -12
_diffrn_reflns_limit_k_max 20
_diffrn_reflns_limit_k_min -20
_diffrn_reflns_limit_l_max 26
_diffrn_reflns_limit_l_min -26
_diffrn_reflns_number 75554
_diffrn_reflns_theta_full 40.32
_diffrn_reflns_theta_max 40.32
_diffrn_reflns_theta_min 2.14
_exptl_absorpt_coefficient_mu 5.906
_exptl_absorpt_correction_T_max 0.8910
_exptl_absorpt_correction_T_min 0.1988
_exptl_absorpt_correction_type multi-scan
_exptl_absorpt_process_details SADABS
_exptl_crystal_colour blue
_exptl_crystal_density_diffrn 2.242
_exptl_crystal_description plate
_exptl_crystal_F_000 676
_exptl_crystal_size_max 0.40
_exptl_crystal_size_mid 0.09
_exptl_crystal_size_min 0.02
_refine_diff_density_max 2.737
_refine_diff_density_min -2.731
_refine_diff_density_rms 0.180
_refine_ls_extinction_method none
_refine_ls_goodness_of_fit_ref 1.067
_refine_ls_hydrogen_treatment constr
_refine_ls_matrix_type full
_refine_ls_number_parameters 327
_refine_ls_number_reflns 13105
_refine_ls_number_restraints 0
_refine_ls_restrained_S_all 1.067
_refine_ls_R_factor_all 0.0363
_refine_ls_R_factor_gt 0.0270
_refine_ls_shift/su_max 0.002
_refine_ls_shift/su_mean 0.000
_refine_ls_structure_factor_coef Fsqd
_refine_ls_weighting_details 'calc w=1/[\s^2^(Fo^2^)+(0.0163P)^2^+1.2546P] where P=(Fo^2^+2Fc^2^)/3'
_refine_ls_weighting_scheme calc
_refine_ls_wR_factor_gt 0.0503
_refine_ls_wR_factor_ref 0.0522
_reflns_number_gt 11355
_reflns_number_total 13105
_reflns_threshold_expression >2sigma(I)
_cod_data_source_file ja205477w_si_001_4.cif
_cod_data_source_block x11081
_cod_database_code 4106671

loop_
_symmetry_equiv_pos_as_xyz
'x, y, z'
'-x, -y, -z'

loop_
_atom_site_label
_atom_site_type_symbol
_atom_site_fract_x
_atom_site_fract_y
_atom_site_fract_z
_atom_site_U_iso_or_equiv
_atom_site_adp_type
_atom_site_occupancy
_atom_site_symmetry_multiplicity
_atom_site_calc_flag
_atom_site_refinement_flags
Re1 Re 0.618726(10) 0.638227(6) 0.786760(5) 0.00995(2) Uani 1 1 d .
O1 O 0.4309(2) 0.53271(12) 0.84250(10) 0.0157(2) Uani 1 1 d .
O2 O 0.3784(2) 0.74146(13) 0.73366(10) 0.0175(3) Uani 1 1 d .
O3 O 0.6821(2) 0.82029(12) 0.69223(10) 0.0179(3) Uani 1 1 d .
C1 C 0.4956(3) 0.82837(18) 0.68794(13) 0.0180(3) Uani 1 1 d .
C2 C 0.4214(4) 0.9362(2) 0.62910(18) 0.0322(5) Uani 1 1 d .
H2A H 0.4054 0.9148 0.5686 0.048 Uiso 1 1 calc R
H2B H 0.5207 1.0047 0.6162 0.048 Uiso 1 1 calc R
H2C H 0.2897 0.9593 0.6640 0.048 Uiso 1 1 calc R
N1 N 0.7607(2) 0.58990(14) 0.66655(11) 0.0148(3) Uani 1 1 d .
N2 N 0.8709(2) 0.54495(13) 0.83294(11) 0.0124(2) Uani 1 1 d .
N3 N 0.6662(2) 0.73778(14) 0.88000(11) 0.0135(3) Uani 1 1 d .
C3 C 0.7560(3) 0.64783(17) 0.57358(13) 0.0152(3) Uani 1 1 d .
C4 C 0.9169(3) 0.72483(19) 0.51758(14) 0.0188(3) Uani 1 1 d .
C5 C 0.9142(4) 0.7848(2) 0.42661(15) 0.0233(4) Uani 1 1 d .
C6 C 0.7470(4) 0.7680(2) 0.38812(14) 0.0231(4) Uani 1 1 d .
C7 C 0.5834(3) 0.6951(2) 0.44204(15) 0.0207(4) Uani 1 1 d .
C8 C 0.5880(3) 0.63681(18) 0.53343(14) 0.0176(3) Uani 1 1 d .
C9 C 0.9108(3) 0.49333(17) 0.67390(14) 0.0167(3) Uani 1 1 d .
H9A H 1.0060 0.4952 0.6115 0.020 Uiso 1 1 calc R
H9B H 0.8404 0.4120 0.6943 0.020 Uiso 1 1 calc R
C10 C 1.0250(3) 0.51942(18) 0.74718(13) 0.0165(3) Uani 1 1 d .
H10A H 1.1203 0.5908 0.7202 0.020 Uiso 1 1 calc R
H10B H 1.1052 0.4484 0.7660 0.020 Uiso 1 1 calc R
C11 C 0.7979(3) 0.42719(17) 0.89793(14) 0.0178(3) Uani 1 1 d .
H11A H 0.9146 0.3844 0.9163 0.027 Uiso 1 1 calc R
H11B H 0.7284 0.3765 0.8650 0.027 Uiso 1 1 calc R
H11C H 0.7026 0.4434 0.9552 0.027 Uiso 1 1 calc R
C12 C 0.9690(3) 0.62503(17) 0.88512(13) 0.0141(3) Uani 1 1 d .
H12A H 1.0641 0.6861 0.8390 0.017 Uiso 1 1 calc R
H12B H 1.0471 0.5752 0.9271 0.017 Uiso 1 1 calc R
C13 C 0.8016(3) 0.68832(17) 0.94399(13) 0.0141(3) Uani 1 1 d .
H13A H 0.7245 0.6298 0.9992 0.017 Uiso 1 1 calc R
H13B H 0.8602 0.7550 0.9680 0.017 Uiso 1 1 calc R
C14 C 0.6150(3) 0.86015(16) 0.87974(12) 0.0130(3) Uani 1 1 d .
C15 C 0.4138(3) 0.89336(16) 0.90737(13) 0.0135(3) Uani 1 1 d .
C16 C 0.3609(3) 1.01422(17) 0.90253(13) 0.0148(3) Uani 1 1 d .
C17 C 0.5105(3) 1.10539(16) 0.87077(14) 0.0158(3) Uani 1 1 d .
C18 C 0.7129(3) 1.07656(17) 0.84426(14) 0.0162(3) Uani 1 1 d .
C19 C 0.7619(3) 0.95560(17) 0.84731(13) 0.0149(3) Uani 1 1 d .
F4 F 1.0793(2) 0.74386(14) 0.55362(9) 0.0261(3) Uani 1 1 d .
F5 F 1.0705(2) 0.86073(15) 0.37670(10) 0.0347(3) Uani 1 1 d .
F6 F 0.7433(2) 0.82216(15) 0.29914(10) 0.0326(3) Uani 1 1 d .
F7 F 0.4216(2) 0.67955(15) 0.40497(10) 0.0300(3) Uani 1 1 d .
F8 F 0.42661(19) 0.56497(12) 0.58299(9) 0.0224(2) Uani 1 1 d .
F15 F 0.26500(18) 0.80653(11) 0.94234(9) 0.0189(2) Uani 1 1 d .
F16 F 0.16661(18) 1.04313(12) 0.93167(10) 0.0214(2) Uani 1 1 d .
F17 F 0.4604(2) 1.22273(11) 0.86722(10) 0.0229(3) Uani 1 1 d .
F18 F 0.8567(2) 1.16619(11) 0.81538(10) 0.0237(3) Uani 1 1 d .
F19 F 0.95755(18) 0.92955(11) 0.81697(9) 0.0207(2) Uani 1 1 d .

loop_
_atom_site_aniso_label
_atom_site_aniso_U_11
_atom_site_aniso_U_22
_atom_site_aniso_U_33
_atom_site_aniso_U_23
_atom_site_aniso_U_13
_atom_site_aniso_U_12
Re1 0.00994(3) 0.00977(2) 0.01068(3) -0.00274(2) -0.00273(2) -0.00026(2)
O1 0.0129(5) 0.0140(5) 0.0193(6) -0.0004(4) -0.0037(5) -0.0019(5)
O2 0.0178(6) 0.0181(6) 0.0173(6) -0.0030(5) -0.0052(5) 0.0039(5)
O3 0.0236(7) 0.0142(5) 0.0146(6) -0.0029(4) -0.0013(5) -0.0009(5)
C1 0.0244(9) 0.0188(8) 0.0133(8) -0.0071(6) -0.0057(7) 0.0074(7)
C2 0.0434(14) 0.0223(10) 0.0278(11) 0.0041(8) -0.0078(10) 0.0094(10)
N1 0.0162(7) 0.0166(6) 0.0133(6) -0.0047(5) -0.0052(5) 0.0035(5)
N2 0.0128(6) 0.0121(6) 0.0131(6) -0.0030(5) -0.0040(5) 0.0009(5)
N3 0.0147(6) 0.0128(6) 0.0150(6) -0.0048(5) -0.0057(5) 0.0016(5)
C3 0.0174(8) 0.0171(7) 0.0129(7) -0.0066(6) -0.0042(6) 0.0034(6)
C4 0.0185(8) 0.0239(9) 0.0154(8) -0.0062(7) -0.0048(6) 0.0012(7)
C5 0.0244(10) 0.0273(10) 0.0160(9) -0.0027(7) -0.0002(7) -0.0004(8)
C6 0.0286(10) 0.0277(10) 0.0128(8) -0.0041(7) -0.0040(7) 0.0104(9)
C7 0.0215(9) 0.0270(9) 0.0180(9) -0.0096(7) -0.0093(7) 0.0075(8)
C8 0.0179(8) 0.0209(8) 0.0157(8) -0.0062(6) -0.0047(6) 0.0026(7)
C9 0.0179(8) 0.0179(7) 0.0172(8) -0.0082(6) -0.0060(6) 0.0047(7)
C10 0.0140(7) 0.0223(8) 0.0158(8) -0.0088(6) -0.0043(6) 0.0046(7)
C11 0.0202(8) 0.0137(7) 0.0202(8) -0.0002(6) -0.0081(7) 0.0000(6)
C12 0.0119(7) 0.0166(7) 0.0155(7) -0.0052(6) -0.0048(6) 0.0003(6)
C13 0.0146(7) 0.0162(7) 0.0132(7) -0.0053(6) -0.0050(6) 0.0015(6)
C14 0.0133(7) 0.0138(6) 0.0126(7) -0.0052(5) -0.0022(5) -0.0001(6)
C15 0.0131(7) 0.0142(7) 0.0135(7) -0.0037(5) -0.0024(6) -0.0014(6)
C16 0.0131(7) 0.0159(7) 0.0165(8) -0.0064(6) -0.0025(6) 0.0025(6)
C17 0.0182(8) 0.0131(7) 0.0171(8) -0.0067(6) -0.0031(6) 0.0019(6)
C18 0.0157(8) 0.0145(7) 0.0179(8) -0.0061(6) -0.0005(6) -0.0033(6)
C19 0.0120(7) 0.0157(7) 0.0168(8) -0.0065(6) -0.0001(6) -0.0007(6)
F4 0.0186(6) 0.0381(7) 0.0220(6) -0.0053(5) -0.0054(5) -0.0062(5)
F5 0.0337(8) 0.0433(9) 0.0207(7) 0.0031(6) 0.0012(6) -0.0099(7)
F6 0.0396(8) 0.0416(8) 0.0150(6) 0.0008(5) -0.0076(6) 0.0092(7)
F7 0.0256(7) 0.0466(9) 0.0233(7) -0.0095(6) -0.0149(5) 0.0083(6)
F8 0.0178(5) 0.0293(6) 0.0215(6) -0.0074(5) -0.0050(5) -0.0021(5)
F15 0.0139(5) 0.0169(5) 0.0240(6) -0.0039(4) -0.0001(4) -0.0039(4)
F16 0.0133(5) 0.0223(6) 0.0296(7) -0.0099(5) -0.0027(4) 0.0041(4)
F17 0.0248(6) 0.0130(5) 0.0313(7) -0.0078(5) -0.0038(5) 0.0029(5)
F18 0.0204(6) 0.0162(5) 0.0314(7) -0.0072(5) 0.0032(5) -0.0065(5)
F19 0.0124(5) 0.0203(5) 0.0288(6) -0.0096(5) 0.0010(4) -0.0006(4)

loop_
_atom_type_symbol
_atom_type_description
_atom_type_scat_dispersion_real
_atom_type_scat_dispersion_imag
_atom_type_scat_source
C C 0.0033 0.0016 'International Tables Vol C Tables 4.2.6.8 and 6.1.1.4'
H H 0.0000 0.0000 'International Tables Vol C Tables 4.2.6.8 and 6.1.1.4'
F F 0.0171 0.0103 'International Tables Vol C Tables 4.2.6.8 and 6.1.1.4'
N N 0.0061 0.0033 'International Tables Vol C Tables 4.2.6.8 and 6.1.1.4'
O O 0.0106 0.0060 'International Tables Vol C Tables 4.2.6.8 and 6.1.1.4'
Re Re -1.0185 7.2310 'International Tables Vol C Tables 4.2.6.8 and 6.1.1.4'

loop_
_geom_angle_atom_site_label_1
_geom_angle_atom_site_label_2
_geom_angle_atom_site_label_3
_geom_angle
O1 Re1 N1 108.69(7)
O1 Re1 N3 108.12(7)
N1 Re1 N3 140.14(7)
O1 Re1 N2 98.49(6)
N1 Re1 N2 79.90(6)
N3 Re1 N2 80.10(6)
O1 Re1 O2 85.29(6)
N1 Re1 O2 98.39(6)
N3 Re1 O2 99.32(6)
N2 Re1 O2 176.18(6)
O1 Re1 O3 143.33(6)
N1 Re1 O3 79.56(6)
N3 Re1 O3 80.10(6)
N2 Re1 O3 118.18(6)
O2 Re1 O3 58.05(6)
O1 Re1 C1 113.95(7)
N1 Re1 C1 88.85(6)
N3 Re1 C1 89.92(6)
N2 Re1 C1 147.56(6)
O2 Re1 C1 28.66(6)
O3 Re1 C1 29.38(6)
C1 O2 Re1 94.17(12)
C1 O3 Re1 91.18(12)
O2 C1 O3 116.60(17)
O2 C1 C2 121.8(2)
O3 C1 C2 121.6(2)
O2 C1 Re1 57.17(10)
O3 C1 Re1 59.43(10)
C2 C1 Re1 178.30(16)
C1 C2 H2A 109.5
C1 C2 H2B 109.5
H2A C2 H2B 109.5
C1 C2 H2C 109.5
H2A C2 H2C 109.5
H2B C2 H2C 109.5
C3 N1 C9 115.73(15)
C3 N1 Re1 126.96(12)
C9 N1 Re1 116.72(12)
C11 N2 C12 109.40(14)
C11 N2 C10 109.08(14)
C12 N2 C10 109.61(14)
C11 N2 Re1 110.39(11)
C12 N2 Re1 108.76(10)
C10 N2 Re1 109.59(11)
C14 N3 C13 116.12(14)
C14 N3 Re1 125.69(12)
C13 N3 Re1 117.08(11)
C8 C3 C4 116.07(17)
C8 C3 N1 122.41(18)
C4 C3 N1 121.45(17)
F4 C4 C5 118.27(19)
F4 C4 C3 119.12(17)
C5 C4 C3 122.59(19)
F5 C5 C4 120.3(2)
F5 C5 C6 120.29(19)
C4 C5 C6 119.4(2)
F6 C6 C7 119.8(2)
F6 C6 C5 120.6(2)
C7 C6 C5 119.61(19)
F7 C7 C6 119.52(19)
F7 C7 C8 120.4(2)
C6 C7 C8 120.06(19)
F8 C8 C7 118.13(18)
F8 C8 C3 119.68(17)
C7 C8 C3 122.16(19)
N1 C9 C10 106.40(15)
N1 C9 H9A 110.4
C10 C9 H9A 110.4
N1 C9 H9B 110.4
C10 C9 H9B 110.4
H9A C9 H9B 108.6
C9 C10 N2 108.13(15)
C9 C10 H10A 110.1
N2 C10 H10A 110.1
C9 C10 H10B 110.1
N2 C10 H10B 110.1
H10A C10 H10B 108.4
N2 C11 H11A 109.5
N2 C11 H11B 109.5
H11A C11 H11B 109.5
N2 C11 H11C 109.5
H11A C11 H11C 109.5
H11B C11 H11C 109.5
N2 C12 C13 108.03(14)
N2 C12 H12A 110.1
C13 C12 H12A 110.1
N2 C12 H12B 110.1
C13 C12 H12B 110.1
H12A C12 H12B 108.4
N3 C13 C12 106.48(14)
N3 C13 H13A 110.4
C12 C13 H13A 110.4
N3 C13 H13B 110.4
C12 C13 H13B 110.4
H13A C13 H13B 108.6
C15 C14 C19 116.28(16)
C15 C14 N3 121.85(16)
C19 C14 N3 121.79(16)
F15 C15 C16 118.09(16)
F15 C15 C14 119.70(16)
C16 C15 C14 122.18(17)
F16 C16 C17 119.55(16)
F16 C16 C15 120.76(17)
C17 C16 C15 119.65(17)
F17 C17 C16 119.90(17)
F17 C17 C18 119.93(17)
C16 C17 C18 120.15(17)
F18 C18 C19 121.37(17)
F18 C18 C17 119.35(17)
C19 C18 C17 119.27(17)
F19 C19 C18 118.52(16)
F19 C19 C14 119.06(16)
C18 C19 C14 122.42(17)

loop_
_geom_bond_atom_site_label_1
_geom_bond_atom_site_label_2
_geom_bond_distance
Re1 O1 1.6916(13)
Re1 N1 1.9700(16)
Re1 N3 1.9740(15)
Re1 N2 2.1573(15)
Re1 O2 2.1818(14)
Re1 O3 2.2303(14)
Re1 C1 2.5897(19)
O2 C1 1.246(3)
O3 C1 1.271(3)
C1 C2 1.502(3)
C2 H2A 0.9800
C2 H2B 0.9800
C2 H2C 0.9800
N1 C3 1.404(2)
N1 C9 1.481(2)
N2 C11 1.493(2)
N2 C12 1.505(2)
N2 C10 1.511(2)
N3 C14 1.406(2)
N3 C13 1.480(2)
C3 C8 1.394(3)
C3 C4 1.395(3)
C4 F4 1.342(2)
C4 C5 1.382(3)
C5 F5 1.343(3)
C5 C6 1.387(3)
C6 F6 1.338(2)
C6 C7 1.375(3)
C7 F7 1.338(2)
C7 C8 1.385(3)
C8 F8 1.341(2)
C9 C10 1.510(3)
C9 H9A 0.9900
C9 H9B 0.9900
C10 H10A 0.9900
C10 H10B 0.9900
C11 H11A 0.9800
C11 H11B 0.9800
C11 H11C 0.9800
C12 C13 1.515(3)
C12 H12A 0.9900
C12 H12B 0.9900
C13 H13A 0.9900
C13 H13B 0.9900
C14 C15 1.394(3)
C14 C19 1.397(3)
C15 F15 1.343(2)
C15 C16 1.387(3)
C16 F16 1.340(2)
C16 C17 1.376(3)
C17 F17 1.346(2)
C17 C18 1.385(3)
C18 F18 1.337(2)
C18 C19 1.383(3)
C19 F19 1.342(2)

loop_
_geom_torsion_atom_site_label_1
_geom_torsion_atom_site_label_2
_geom_torsion_atom_site_label_3
_geom_torsion_atom_site_label_4
_geom_torsion
O1 Re1 O2 C1 179.97(12)
N1 Re1 O2 C1 -71.80(12)
N3 Re1 O2 C1 72.34(12)
N2 Re1 O2 C1 -8.6(9)
O3 Re1 O2 C1 0.26(11)
O1 Re1 O3 C1 -0.75(16)
N1 Re1 O3 C1 106.60(12)
N3 Re1 O3 C1 -107.87(12)
N2 Re1 O3 C1 179.08(10)
O2 Re1 O3 C1 -0.26(10)
Re1 O2 C1 O3 -0.43(18)
Re1 O2 C1 C2 178.38(18)
Re1 O3 C1 O2 0.42(17)
Re1 O3 C1 C2 -178.39(18)
O1 Re1 C1 O2 -0.04(13)
N1 Re1 C1 O2 109.95(12)
N3 Re1 C1 O2 -109.90(12)
N2 Re1 C1 O2 178.94(11)
O3 Re1 C1 O2 -179.55(18)
O1 Re1 C1 O3 179.51(10)
N1 Re1 C1 O3 -70.50(11)
N3 Re1 C1 O3 69.65(11)
N2 Re1 C1 O3 -1.51(17)
O2 Re1 C1 O3 179.55(18)
O1 Re1 C1 C2 -54(6)
N1 Re1 C1 C2 56(6)
N3 Re1 C1 C2 -164(6)
N2 Re1 C1 C2 125(6)
O2 Re1 C1 C2 -54(6)
O3 Re1 C1 C2 126(6)
O1 Re1 N1 C3 110.56(16)
N3 Re1 N1 C3 -92.88(18)
N2 Re1 N1 C3 -153.82(17)
O2 Re1 N1 C3 22.72(17)
O3 Re1 N1 C3 -32.45(16)
C1 Re1 N1 C3 -4.40(16)
O1 Re1 N1 C9 -78.69(14)
N3 Re1 N1 C9 77.87(16)
N2 Re1 N1 C9 16.93(13)
O2 Re1 N1 C9 -166.53(13)
O3 Re1 N1 C9 138.30(14)
C1 Re1 N1 C9 166.36(14)
O1 Re1 N2 C11 -1.99(13)
N1 Re1 N2 C11 -109.60(12)
N3 Re1 N2 C11 105.06(12)
O2 Re1 N2 C11 -173.4(8)
O3 Re1 N2 C11 178.11(11)
C1 Re1 N2 C11 178.96(11)
O1 Re1 N2 C12 -122.02(12)
N1 Re1 N2 C12 130.38(12)
N3 Re1 N2 C12 -14.97(11)
O2 Re1 N2 C12 66.6(9)
O3 Re1 N2 C12 58.09(12)
C1 Re1 N2 C12 58.93(16)
O1 Re1 N2 C10 118.17(12)
N1 Re1 N2 C10 10.56(12)
N3 Re1 N2 C10 -134.78(12)
O2 Re1 N2 C10 -53.2(9)
O3 Re1 N2 C10 -61.72(13)
C1 Re1 N2 C10 -60.88(16)
O1 Re1 N3 C14 -109.32(15)
N1 Re1 N3 C14 94.04(17)
N2 Re1 N3 C14 154.91(16)
O2 Re1 N3 C14 -21.26(16)
O3 Re1 N3 C14 33.78(15)
C1 Re1 N3 C14 5.94(15)
O1 Re1 N3 C13 83.21(14)
N1 Re1 N3 C13 -73.43(16)
N2 Re1 N3 C13 -12.56(13)
O2 Re1 N3 C13 171.27(13)
O3 Re1 N3 C13 -133.70(14)
C1 Re1 N3 C13 -161.53(13)
C9 N1 C3 C8 113.8(2)
Re1 N1 C3 C8 -75.3(2)
C9 N1 C3 C4 -69.3(2)
Re1 N1 C3 C4 101.6(2)
C8 C3 C4 F4 177.00(17)
N1 C3 C4 F4 -0.1(3)
C8 C3 C4 C5 -1.6(3)
N1 C3 C4 C5 -178.67(19)
F4 C4 C5 F5 -0.5(3)
C3 C4 C5 F5 178.07(19)
F4 C4 C5 C6 -179.17(19)
C3 C4 C5 C6 -0.6(3)
F5 C5 C6 F6 3.4(3)
C4 C5 C6 F6 -178.0(2)
F5 C5 C6 C7 -176.5(2)
C4 C5 C6 C7 2.1(3)
F6 C6 C7 F7 -0.3(3)
C5 C6 C7 F7 179.62(19)
F6 C6 C7 C8 178.66(19)
C5 C6 C7 C8 -1.4(3)
F7 C7 C8 F8 0.0(3)
C6 C7 C8 F8 -178.93(18)
F7 C7 C8 C3 178.10(18)
C6 C7 C8 C3 -0.9(3)
C4 C3 C8 F8 -179.66(17)
N1 C3 C8 F8 -2.6(3)
C4 C3 C8 C7 2.3(3)
N1 C3 C8 C7 179.36(18)
C3 N1 C9 C10 131.24(17)
Re1 N1 C9 C10 -40.57(19)
N1 C9 C10 N2 46.9(2)
C11 N2 C10 C9 86.41(18)
C12 N2 C10 C9 -153.83(15)
Re1 N2 C10 C9 -34.55(17)
C11 N2 C12 C13 -82.30(17)
C10 N2 C12 C13 158.13(15)
Re1 N2 C12 C13 38.34(16)
C14 N3 C13 C12 -131.71(16)
Re1 N3 C13 C12 36.98(18)
N2 C12 C13 N3 -47.63(18)
C13 N3 C14 C15 -118.45(19)
Re1 N3 C14 C15 74.0(2)
C13 N3 C14 C19 64.8(2)
Re1 N3 C14 C19 -102.82(19)
C19 C14 C15 F15 -177.78(16)
N3 C14 C15 F15 5.3(3)
C19 C14 C15 C16 0.4(3)
N3 C14 C15 C16 -176.52(17)
F15 C15 C16 F16 -0.2(3)
C14 C15 C16 F16 -178.48(17)
F15 C15 C16 C17 177.35(17)
C14 C15 C16 C17 -0.9(3)
F16 C16 C17 F17 -1.4(3)
C15 C16 C17 F17 -179.05(17)
F16 C16 C17 C18 177.28(17)
C15 C16 C17 C18 -0.3(3)
F17 C17 C18 F18 0.1(3)
C16 C17 C18 F18 -178.67(17)
F17 C17 C18 C19 -179.31(17)
C16 C17 C18 C19 2.0(3)
F18 C18 C19 F19 -2.6(3)
C17 C18 C19 F19 176.79(17)
F18 C18 C19 C14 178.17(17)
C17 C18 C19 C14 -2.5(3)
C15 C14 C19 F19 -178.00(16)
N3 C14 C19 F19 -1.0(3)
C15 C14 C19 C18 1.3(3)
N3 C14 C19 C18 178.22(18)
